data_4313067
loop_
_publ_author_name
'Zhimin Dai'
'Xiaobo Chen'
'Zhan Shi'
'Dong Zhang'
'Guanghua Li'
'Shouhua Feng'

_publ_contact_author
;
      Feng,Shouhua
      Department of Chemistry
      Jilin University
      Changchun, 130023
      P. R. China
;
_publ_contact_author_email shfeng@mail.jlu.edu.cn
_publ_contact_author_fax 86-431-5671974
_publ_contact_author_phone 86-431-5671974
_publ_section_title
;
 Hydrothermal Syntheses and Crystal Structures of Complex-Linked
 Three-Dimensional Coordination Vanadium Selenites:
 M(4,4'-bipy)(H2O)V2Se2O10 (M = Co, Ni)
;
_journal_name_full 'Inorganic Chemistry'
_journal_page_first 908
_journal_page_last 912
_journal_paper_doi 10.1021/ic026037x
_journal_volume 42
_journal_year 2003
_chemical_formula_sum 'C10 H10 N2 Ni O11 Se2 V2'
_chemical_formula_weight 652.71
_chemical_name_systematic
; 
 ? 
;
_space_group_IT_number 2
_symmetry_cell_setting triclinic
_symmetry_space_group_name_Hall '-P 1'
_symmetry_space_group_name_H-M 'P -1'
_atom_sites_solution_hydrogens geom
_atom_sites_solution_primary direct
_atom_sites_solution_secondary difmap
_audit_creation_method SHELXL-97
_cell_angle_alpha 85.838(6)
_cell_angle_beta 73.736(8)
_cell_angle_gamma 75.594(9)
_cell_formula_units_Z 2
_cell_length_a 7.9489(19)
_cell_length_b 8.128(2)
_cell_length_c 13.709(4)
_cell_measurement_temperature 293(2)
_cell_volume 823.5(4)
_computing_cell_refinement 'Bruker SMART'
_computing_data_collection 'Bruker SMART'
_computing_data_reduction 'Bruker SAINT'
_computing_molecular_graphics SHELXP-97
_computing_publication_material SHELXTL
_computing_structure_refinement 'SHELXL-97 (Sheldrick, 1997)'
_computing_structure_solution 'SHELXS-97 (Sheldrick, 1990)'
_diffrn_ambient_temperature 293(2)
_diffrn_measured_fraction_theta_full 0.992
_diffrn_measured_fraction_theta_max 0.992
_diffrn_radiation_monochromator graphite
_diffrn_radiation_source 'fine-focus sealed tube'
_diffrn_radiation_type MoK\a
_diffrn_radiation_wavelength 0.71073
_diffrn_reflns_av_R_equivalents 0.0308
_diffrn_reflns_av_sigmaI/netI 0.0434
_diffrn_reflns_limit_h_max 8
_diffrn_reflns_limit_h_min -7
_diffrn_reflns_limit_k_max 9
_diffrn_reflns_limit_k_min -8
_diffrn_reflns_limit_l_max 15
_diffrn_reflns_limit_l_min -12
_diffrn_reflns_number 4024
_diffrn_reflns_theta_full 23.29
_diffrn_reflns_theta_max 23.29
_diffrn_reflns_theta_min 1.55
_exptl_absorpt_coefficient_mu 6.729
_exptl_absorpt_correction_T_max 0.4341
_exptl_absorpt_correction_T_min 0.3369
_exptl_absorpt_correction_type empirical
_exptl_crystal_colour Dark_brown
_exptl_crystal_density_diffrn 2.632
_exptl_crystal_density_method 'not measured'
_exptl_crystal_description Columnar
_exptl_crystal_F_000 628
_exptl_crystal_size_max 0.13
_exptl_crystal_size_mid 0.09
_exptl_crystal_size_min 0.08
_refine_diff_density_max 0.467
_refine_diff_density_min -0.495
_refine_diff_density_rms 0.113
_refine_ls_extinction_method none
_refine_ls_goodness_of_fit_ref 1.019
_refine_ls_hydrogen_treatment mixed
_refine_ls_matrix_type full
_refine_ls_number_parameters 253
_refine_ls_number_reflns 2349
_refine_ls_number_restraints 0
_refine_ls_restrained_S_all 1.019
_refine_ls_R_factor_all 0.0396
_refine_ls_R_factor_gt 0.0289
_refine_ls_shift/su_max 0.001
_refine_ls_shift/su_mean 0.000
_refine_ls_structure_factor_coef Fsqd
_refine_ls_weighting_details 'calc w=1/[\s^2^(Fo^2^)+(0.0402P)^2^+0.0000P] where P=(Fo^2^+2Fc^2^)/3'
_refine_ls_weighting_scheme calc
_refine_ls_wR_factor_gt 0.0685
_refine_ls_wR_factor_ref 0.0723
_reflns_number_gt 1986
_reflns_number_total 2349
_reflns_threshold_expression >2sigma(I)
_cod_data_source_file ic026037x-2_s1_1.cif
_cod_data_source_block NiVSe
_cod_database_code 4313067

loop_
_symmetry_equiv_pos_as_xyz
'x, y, z'
'-x, -y, -z'

loop_
_atom_site_label
_atom_site_type_symbol
_atom_site_fract_x
_atom_site_fract_y
_atom_site_fract_z
_atom_site_U_iso_or_equiv
_atom_site_adp_type
_atom_site_occupancy
_atom_site_symmetry_multiplicity
_atom_site_calc_flag
_atom_site_refinement_flags
_atom_site_disorder_assembly
_atom_site_disorder_group
V1 V 0.02871(11) 1.20381(11) 0.47188(7) 0.0126(2) Uani 1 1 d . . .
V2 V 0.53916(11) 1.15419(11) 0.21750(7) 0.0135(2) Uani 1 1 d . . .
Ni1 Ni 0.27906(9) 0.48943(8) 0.35283(5) 0.01569(19) Uani 1 1 d . . .
Se1 Se 0.36401(6) 0.87406(6) 0.37023(4) 0.01340(16) Uani 1 1 d . . .
Se2 Se -0.15754(6) 1.01723(6) 0.34402(4) 0.01381(16) Uani 1 1 d . . .
O1 O 0.1818(4) 0.2733(4) 0.3820(3) 0.0166(8) Uani 1 1 d . . .
O2 O 0.4847(4) 0.3614(4) 0.2373(3) 0.0174(8) Uani 1 1 d . . .
O3 O 0.4301(5) 0.3839(5) 0.4576(3) 0.0278(10) Uani 1 1 d . . .
O4 O 0.0935(4) 0.6219(4) 0.4679(3) 0.0168(8) Uani 1 1 d . . .
O5 O 0.1297(4) 0.9464(4) 0.4127(3) 0.0135(8) Uani 1 1 d . . .
O6 O 0.3989(5) 0.6836(4) 0.3226(3) 0.0257(10) Uani 1 1 d . . .
O7 O 0.4027(5) 0.9832(4) 0.2580(3) 0.0169(8) Uani 1 1 d . . .
O8 O -0.3750(4) 1.0818(5) 0.3377(3) 0.0189(9) Uani 1 1 d . . .
O9 O -0.1943(4) 0.8782(4) 0.4423(3) 0.0161(8) Uani 1 1 d . . .
O10 O -0.1531(4) 1.1959(4) 0.4005(3) 0.0174(8) Uani 1 1 d . . .
O11 O 0.7278(5) 1.1073(5) 0.1300(3) 0.0226(9) Uani 1 1 d . . .
C1 C -0.0509(8) 0.5558(9) 0.2746(5) 0.0370(17) Uani 1 1 d . . .
H1 H -0.0997 0.5067 0.3360 0.080 Uiso 1 1 calc . . .
C2 C -0.1547(8) 0.6009(9) 0.2078(5) 0.0378(17) Uani 1 1 d . . .
H2 H -0.2692 0.5799 0.2237 0.080 Uiso 1 1 calc . . .
C3 C -0.0883(7) 0.6781(7) 0.1164(4) 0.0219(13) Uani 1 1 d . . .
C4 C 0.0781(10) 0.7117(12) 0.1022(6) 0.060(2) Uani 1 1 d . . .
H4 H 0.1265 0.7695 0.0442 0.080 Uiso 1 1 calc . . .
C5 C 0.1732(9) 0.6604(12) 0.1731(6) 0.056(2) Uani 1 1 d . . .
H5 H 0.2853 0.6853 0.1611 0.080 Uiso 1 1 calc . . .
C6 C 0.4516(10) 1.2598(14) 0.0177(6) 0.081(3) Uani 1 1 d . . .
H6 H 0.5671 1.2780 0.0033 0.080 Uiso 1 1 calc . . .
C7 C -0.3597(10) 0.6996(15) 0.0559(6) 0.086(4) Uani 1 1 d . . .
H7 H -0.4144 0.6549 0.1176 0.080 Uiso 1 1 calc . . .
C8 C -0.1907(7) 0.7237(7) 0.0400(4) 0.0221(13) Uani 1 1 d . . .
C9 C -0.1222(9) 0.7878(11) -0.0526(6) 0.051(2) Uani 1 1 d . . .
H9 H -0.0065 0.8060 -0.0691 0.080 Uiso 1 1 calc . . .
C10 C 0.2209(9) 1.1736(11) 0.1226(6) 0.052(2) Uani 1 1 d . . .
H10 H 0.1692 1.1281 0.1847 0.080 Uiso 1 1 calc . . .
N1 N 0.1150(6) 0.5779(6) 0.2570(3) 0.0196(11) Uani 1 1 d . . .
N2 N 0.3848(6) 1.1974(6) 0.1065(3) 0.0198(11) Uani 1 1 d . . .

loop_
_atom_site_aniso_label
_atom_site_aniso_U_11
_atom_site_aniso_U_22
_atom_site_aniso_U_33
_atom_site_aniso_U_23
_atom_site_aniso_U_13
_atom_site_aniso_U_12
V1 0.0138(5) 0.0098(5) 0.0156(5) 0.0010(4) -0.0058(4) -0.0036(4)
V2 0.0125(5) 0.0146(5) 0.0153(5) 0.0026(4) -0.0057(4) -0.0052(4)
Ni1 0.0157(4) 0.0133(4) 0.0188(4) 0.0011(3) -0.0055(3) -0.0042(3)
Se1 0.0116(3) 0.0127(3) 0.0167(3) 0.0025(2) -0.0049(2) -0.0040(2)
Se2 0.0142(3) 0.0146(3) 0.0145(3) 0.0016(2) -0.0066(2) -0.0041(2)
O1 0.0171(19) 0.0149(19) 0.018(2) 0.0015(16) -0.0054(15) -0.0039(15)
O2 0.018(2) 0.0150(19) 0.020(2) 0.0019(16) -0.0068(15) -0.0034(16)
O3 0.025(2) 0.030(2) 0.032(3) -0.006(2) -0.0167(18) 0.0007(18)
O4 0.018(2) 0.0118(19) 0.021(2) 0.0000(17) -0.0044(15) -0.0050(16)
O5 0.0121(19) 0.0135(19) 0.014(2) 0.0010(16) -0.0019(14) -0.0034(15)
O6 0.017(2) 0.013(2) 0.042(3) -0.0061(19) 0.0021(17) -0.0040(16)
O7 0.019(2) 0.0148(19) 0.019(2) 0.0019(16) -0.0052(15) -0.0077(16)
O8 0.0148(19) 0.025(2) 0.020(2) 0.0059(17) -0.0095(15) -0.0080(16)
O9 0.0172(19) 0.017(2) 0.020(2) 0.0024(17) -0.0106(15) -0.0077(16)
O10 0.020(2) 0.0123(19) 0.023(2) 0.0007(17) -0.0114(16) -0.0029(16)
O11 0.015(2) 0.027(2) 0.024(2) -0.0019(18) -0.0045(16) -0.0034(17)
C1 0.029(4) 0.052(4) 0.038(4) 0.020(4) -0.022(3) -0.016(3)
C2 0.036(4) 0.049(4) 0.038(4) 0.026(3) -0.021(3) -0.023(3)
C3 0.017(3) 0.026(3) 0.023(3) 0.002(3) -0.009(2) -0.003(2)
C4 0.042(5) 0.114(7) 0.040(5) 0.040(5) -0.024(3) -0.045(5)
C5 0.027(4) 0.112(7) 0.039(5) 0.038(5) -0.018(3) -0.038(4)
C6 0.040(5) 0.174(10) 0.057(6) 0.065(6) -0.035(4) -0.072(6)
C7 0.044(5) 0.199(11) 0.039(5) 0.071(6) -0.030(4) -0.073(6)
C8 0.022(3) 0.026(3) 0.020(3) -0.004(3) -0.010(2) -0.004(3)
C9 0.036(4) 0.089(6) 0.050(5) 0.043(4) -0.032(3) -0.042(4)
C10 0.036(4) 0.098(6) 0.039(4) 0.048(4) -0.027(3) -0.042(4)
N1 0.018(3) 0.022(3) 0.020(3) 0.004(2) -0.008(2) -0.005(2)
N2 0.019(3) 0.029(3) 0.015(3) 0.004(2) -0.0060(19) -0.013(2)

loop_
_atom_type_symbol
_atom_type_description
_atom_type_scat_dispersion_real
_atom_type_scat_dispersion_imag
_atom_type_scat_source
C C 0.0033 0.0016 'International Tables Vol C Tables 4.2.6.8 and 6.1.1.4'
H H 0.0000 0.0000 'International Tables Vol C Tables 4.2.6.8 and 6.1.1.4'
N N 0.0061 0.0033 'International Tables Vol C Tables 4.2.6.8 and 6.1.1.4'
O O 0.0106 0.0060 'International Tables Vol C Tables 4.2.6.8 and 6.1.1.4'
V V 0.3005 0.5294 'International Tables Vol C Tables 4.2.6.8 and 6.1.1.4'
Ni Ni 0.3393 1.1124 'International Tables Vol C Tables 4.2.6.8 and 6.1.1.4'
Se Se -0.0929 2.2259 'International Tables Vol C Tables 4.2.6.8 and 6.1.1.4'

loop_
_geom_angle_atom_site_label_1
_geom_angle_atom_site_label_2
_geom_angle_atom_site_label_3
_geom_angle
_geom_angle_site_symmetry_1
_geom_angle_site_symmetry_3
_geom_angle_publ_flag
O4 V1 O1 102.50(18) 2_576 1_565 ?
O4 V1 O9 100.03(17) 2_576 2_576 ?
O1 V1 O9 93.30(17) 1_565 2_576 ?
O4 V1 O10 92.87(16) 2_576 . ?
O1 V1 O10 102.06(17) 1_565 . ?
O9 V1 O10 157.32(15) 2_576 . ?
O4 V1 O5 164.85(15) 2_576 . ?
O1 V1 O5 92.01(15) 1_565 . ?
O9 V1 O5 83.24(14) 2_576 . ?
O10 V1 O5 79.69(13) . . ?
O4 V1 O5 89.67(15) 2_576 2_576 ?
O1 V1 O5 166.75(15) 1_565 2_576 ?
O9 V1 O5 79.27(14) 2_576 2_576 ?
O10 V1 O5 82.26(14) . 2_576 ?
O5 V1 O5 76.33(13) . 2_576 ?
O11 V2 O2 108.35(19) . 1_565 ?
O11 V2 O7 118.30(17) . . ?
O2 V2 O7 132.03(16) 1_565 . ?
O11 V2 O8 99.94(17) . 1_655 ?
O2 V2 O8 97.97(17) 1_565 1_655 ?
O7 V2 O8 84.95(16) . 1_655 ?
O11 V2 N2 91.94(18) . . ?
O2 V2 N2 88.88(18) 1_565 . ?
O7 V2 N2 79.43(17) . . ?
O8 V2 N2 163.59(16) 1_655 . ?
O4 Ni1 O6 89.17(14) . . ?
O4 Ni1 O2 175.44(15) . . ?
O6 Ni1 O2 87.15(14) . . ?
O4 Ni1 O1 95.00(14) . . ?
O6 Ni1 O1 174.12(14) . . ?
O2 Ni1 O1 88.47(14) . . ?
O4 Ni1 N1 90.57(16) . . ?
O6 Ni1 N1 93.81(18) . . ?
O2 Ni1 N1 92.37(16) . . ?
O1 Ni1 N1 90.30(16) . . ?
O4 Ni1 O3 87.85(15) . . ?
O6 Ni1 O3 91.40(17) . . ?
O2 Ni1 O3 89.55(14) . . ?
O1 Ni1 O3 84.63(15) . . ?
N1 Ni1 O3 174.53(17) . . ?
O6 Se1 O7 97.86(19) . . ?
O6 Se1 O5 105.17(17) . . ?
O7 Se1 O5 99.41(16) . . ?
O8 Se2 O9 96.80(17) . . ?
O8 Se2 O10 96.74(17) . . ?
O9 Se2 O10 103.86(17) . . ?
V1 O1 Ni1 137.2(2) 1_545 . ?
V2 O2 Ni1 125.9(2) 1_545 . ?
V1 O4 Ni1 154.4(2) 2_576 . ?
Se1 O5 V1 116.24(17) . . ?
Se1 O5 V1 119.54(18) . 2_576 ?
V1 O5 V1 103.67(13) . 2_576 ?
Se1 O6 Ni1 136.6(2) . . ?
Se1 O7 V2 128.7(2) . . ?
Se2 O8 V2 127.7(2) . 1_455 ?
Se2 O9 V1 123.92(18) . 2_576 ?
Se2 O10 V1 123.38(18) . . ?
N1 C1 C2 124.1(6) . . ?
N1 C1 H1 117.9 . . ?
C2 C1 H1 117.9 . . ?
C1 C2 C3 119.6(6) . . ?
C1 C2 H2 120.2 . . ?
C3 C2 H2 120.2 . . ?
C4 C3 C2 115.9(6) . . ?
C4 C3 C8 122.0(6) . . ?
C2 C3 C8 122.1(5) . . ?
C5 C4 C3 120.3(7) . . ?
C5 C4 H4 119.8 . . ?
C3 C4 H4 119.8 . . ?
N1 C5 C4 123.8(6) . . ?
N1 C5 H5 118.1 . . ?
C4 C5 H5 118.1 . . ?
N2 C6 C7 123.4(6) . 2_575 ?
N2 C6 H6 118.3 . . ?
C7 C6 H6 118.3 2_575 . ?
C8 C7 C6 121.3(7) . 2_575 ?
C8 C7 H7 119.3 . . ?
C6 C7 H7 119.3 2_575 . ?
C9 C8 C7 114.8(6) . . ?
C9 C8 C3 122.8(5) . . ?
C7 C8 C3 122.4(6) . . ?
C8 C9 C10 121.1(6) . 2_575 ?
C8 C9 H9 119.4 . . ?
C10 C9 H9 119.4 2_575 . ?
N2 C10 C9 123.7(6) . 2_575 ?
N2 C10 H10 118.2 . . ?
C9 C10 H10 118.2 2_575 . ?
C5 N1 C1 116.0(5) . . ?
C5 N1 Ni1 120.4(4) . . ?
C1 N1 Ni1 123.6(4) . . ?
C6 N2 C10 115.7(6) . . ?
C6 N2 V2 119.1(4) . . ?
C10 N2 V2 125.2(4) . . ?

loop_
_geom_bond_atom_site_label_1
_geom_bond_atom_site_label_2
_geom_bond_distance
_geom_bond_site_symmetry_2
_geom_bond_publ_flag
V1 O4 1.634(3) 2_576 ?
V1 O1 1.649(4) 1_565 ?
V1 O9 1.969(4) 2_576 ?
V1 O10 1.974(4) . ?
V1 O5 2.174(3) . ?
V1 O5 2.225(3) 2_576 ?
V2 O11 1.614(4) . ?
V2 O2 1.654(3) 1_565 ?
V2 O7 1.928(4) . ?
V2 O8 1.954(4) 1_655 ?
V2 N2 2.168(5) . ?
Ni1 O4 1.993(3) . ?
Ni1 O6 2.000(4) . ?
Ni1 O2 2.051(3) . ?
Ni1 O1 2.060(4) . ?
Ni1 N1 2.073(5) . ?
Ni1 O3 2.125(4) . ?
Se1 O6 1.652(4) . ?
Se1 O7 1.709(4) . ?
Se1 O5 1.746(3) . ?
Se2 O8 1.702(3) . ?
Se2 O9 1.703(4) . ?
Se2 O10 1.707(3) . ?
O1 V1 1.649(3) 1_545 ?
O2 V2 1.654(3) 1_545 ?
O4 V1 1.634(3) 2_576 ?
O5 V1 2.225(3) 2_576 ?
O8 V2 1.954(4) 1_455 ?
O9 V1 1.969(4) 2_576 ?
C1 N1 1.328(7) . ?
C1 C2 1.370(9) . ?
C1 H1 0.9300 . ?
C2 C3 1.386(8) . ?
C2 H2 0.9300 . ?
C3 C4 1.375(9) . ?
C3 C8 1.473(8) . ?
C4 C5 1.374(10) . ?
C4 H4 0.9300 . ?
C5 N1 1.316(8) . ?
C5 H5 0.9300 . ?
C6 N2 1.305(9) . ?
C6 C7 1.381(11) 2_575 ?
C6 H6 0.9300 . ?
C7 C8 1.360(9) . ?
C7 C6 1.381(11) 2_575 ?
C7 H7 0.9300 . ?
C8 C9 1.355(9) . ?
C9 C10 1.374(9) 2_575 ?
C9 H9 0.9300 . ?
C10 N2 1.320(8) . ?
C10 C9 1.374(9) 2_575 ?
C10 H10 0.9300 . ?
